data_1503369
loop_
_publ_author_name
'Wang, Zhihua'
'Shi, Jianwu'
'Wang, Jiange'
'Li, Chunli'
'Tian, Xinyong'
'Cheng, Yanxiang'
'Wang, Hua'

_publ_section_title
;
 Syntheses and crystal structures of benzohexathia[7]helicene and
 naphthalene cored double helicene.
;
_journal_issue 3
_journal_name_full 'Organic letters'
_journal_page_first 456
_journal_page_last 459
_journal_paper_doi 10.1021/ol902613g
_journal_volume 12
_journal_year 2010
_chemical_formula_sum 'C48 H42 Cl6 O2 S12 Si4'
_chemical_formula_weight 1360.60
_chemical_name_common compd-3
_chemical_name_systematic
;

 ?

;
_space_group_IT_number 2
_symmetry_cell_setting triclinic
_symmetry_space_group_name_Hall '-P 1'
_symmetry_space_group_name_H-M 'P -1'
_atom_sites_solution_hydrogens geom
_atom_sites_solution_primary direct
_atom_sites_solution_secondary difmap
_audit_creation_method SHELXL-97
_cell_angle_alpha 91.9850(10)
_cell_angle_beta 97.3640(10)
_cell_angle_gamma 91.0750(10)
_cell_formula_units_Z 4
_cell_length_a 12.9084(8)
_cell_length_b 12.9205(8)
_cell_length_c 38.481(2)
_cell_measurement_reflns_used 9919
_cell_measurement_temperature 294(2)
_cell_measurement_theta_max 0.00
_cell_measurement_theta_min 0.00
_cell_volume 6359.5(6)
_computing_cell_refinement 'Bruker SMART'
_computing_data_collection 'Bruker SMART'
_computing_data_reduction 'Bruker SAINT'
_computing_molecular_graphics 'Bruker SHELXTL'
_computing_publication_material 'Bruker SHELXTL'
_computing_structure_refinement 'SHELXL-97 (Sheldrick, 1997)'
_computing_structure_solution 'SHELXS-97 (Sheldrick, 1990)'
_diffrn_ambient_temperature 294(2)
_diffrn_measured_fraction_theta_full 0.993
_diffrn_measured_fraction_theta_max 0.993
_diffrn_measurement_device_type 'CCD area detector'
_diffrn_measurement_method 'phi and omega scans'
_diffrn_radiation_monochromator graphite
_diffrn_radiation_source 'fine-focus sealed tube'
_diffrn_radiation_type MoK\a
_diffrn_radiation_wavelength 0.71073
_diffrn_reflns_av_R_equivalents 0.0230
_diffrn_reflns_av_sigmaI/netI 0.0385
_diffrn_reflns_limit_h_max 15
_diffrn_reflns_limit_h_min -15
_diffrn_reflns_limit_k_max 15
_diffrn_reflns_limit_k_min -15
_diffrn_reflns_limit_l_max 46
_diffrn_reflns_limit_l_min -46
_diffrn_reflns_number 48940
_diffrn_reflns_theta_full 25.50
_diffrn_reflns_theta_max 25.50
_diffrn_reflns_theta_min 2.24
_exptl_absorpt_coefficient_mu 0.776
_exptl_absorpt_correction_T_max 0.8237
_exptl_absorpt_correction_T_min 0.7415
_exptl_absorpt_correction_type multi-scan
_exptl_absorpt_process_details sadabs
_exptl_crystal_colour yellow
_exptl_crystal_density_diffrn 1.421
_exptl_crystal_density_method 'not measured'
_exptl_crystal_description block
_exptl_crystal_F_000 2784
_exptl_crystal_size_max 0.41
_exptl_crystal_size_mid 0.33
_exptl_crystal_size_min 0.26
_refine_diff_density_max 1.642
_refine_diff_density_min -1.069
_refine_diff_density_rms 0.100
_refine_ls_extinction_method none
_refine_ls_goodness_of_fit_ref 1.024
_refine_ls_hydrogen_treatment constr
_refine_ls_matrix_type full
_refine_ls_number_parameters 1321
_refine_ls_number_reflns 23534
_refine_ls_number_restraints 216
_refine_ls_restrained_S_all 1.081
_refine_ls_R_factor_all 0.1087
_refine_ls_R_factor_gt 0.0795
_refine_ls_shift/su_max 0.003
_refine_ls_shift/su_mean 0.000
_refine_ls_structure_factor_coef Fsqd
_refine_ls_weighting_details 'calc w=1/[\s^2^(Fo^2^)+(0.1417P)^2^+13.8166P] where P=(Fo^2^+2Fc^2^)/3'
_refine_ls_weighting_scheme calc
_refine_ls_wR_factor_gt 0.2297
_refine_ls_wR_factor_ref 0.2594
_reflns_number_gt 16211
_reflns_number_total 23534
_reflns_threshold_expression >2sigma(I)
_cod_data_source_file ol902613g_si_001.cif
_cod_data_source_block a
_cod_depositor_comments
;
The following automatic conversions were performed:

'_symmetry_cell_setting' value 'Triclinic' changed to 'triclinic'
according to /home/saulius/struct/CIF-dictionaries/cif_core.dic
dictionary named 'cif_core.dic' version 2.4.2 from 2011-04-26.

Automatic conversion script
Id: cif_fix_values 1715 2011-07-08 13:25:40Z adriana 
;
_cod_original_cell_volume 6359.6(7)
_cod_original_sg_symbol_H-M P-1
_cod_database_code 1503369

loop_
_symmetry_equiv_pos_as_xyz
'x, y, z'
'-x, -y, -z'

loop_
_atom_site_label
_atom_site_type_symbol
_atom_site_fract_x
_atom_site_fract_y
_atom_site_fract_z
_atom_site_U_iso_or_equiv
_atom_site_adp_type
_atom_site_occupancy
_atom_site_symmetry_multiplicity
_atom_site_calc_flag
_atom_site_refinement_flags
C1 C -0.0807(4) 0.5204(4) 0.36002(14) 0.0428(12) Uani 1 1 d .
C2 C 0.0261(4) 0.5093(4) 0.36504(13) 0.0394(11) Uani 1 1 d .
C3 C -0.0191(5) 0.4409(5) 0.30801(15) 0.0525(14) Uani 1 1 d .
C4 C 0.0619(4) 0.4635(4) 0.33453(13) 0.0422(12) Uani 1 1 d .
C5 C 0.1468(5) 0.3956(6) 0.28999(17) 0.0639(17) Uani 1 1 d .
C6 C 0.1610(4) 0.4370(5) 0.32366(15) 0.0479(13) Uani 1 1 d .
C7 C 0.3345(5) 0.4119(5) 0.3142(2) 0.0630(17) Uani 1 1 d .
C8 C 0.2684(5) 0.4458(5) 0.33703(17) 0.0522(14) Uani 1 1 d .
H8 H 0.2920 0.4724 0.3595 0.063 Uiso 1 1 calc R
C9 C 0.5130(11) 0.4636(12) 0.3682(4) 0.150(4) Uani 1 1 d U
H9A H 0.5865 0.4569 0.3753 0.180 Uiso 1 1 calc R
H9B H 0.4747 0.4235 0.3830 0.180 Uiso 1 1 calc R
H9C H 0.4948 0.5351 0.3702 0.180 Uiso 1 1 calc R
C10 C 0.5346(10) 0.5067(10) 0.2945(3) 0.128(3) Uani 1 1 d U
H10A H 0.5203 0.4828 0.2705 0.154 Uiso 1 1 calc R
H10B H 0.6088 0.5128 0.3012 0.154 Uiso 1 1 calc R
H10C H 0.5039 0.5731 0.2973 0.154 Uiso 1 1 calc R
C11 C 0.5317(12) 0.2878(10) 0.3156(4) 0.156(4) Uani 1 1 d U
H11A H 0.5091 0.2622 0.2921 0.188 Uiso 1 1 calc R
H11B H 0.5069 0.2417 0.3319 0.188 Uiso 1 1 calc R
H11C H 0.6067 0.2919 0.3195 0.188 Uiso 1 1 calc R
C12 C 0.1799(4) 0.5992(5) 0.40255(14) 0.0456(13) Uani 1 1 d .
C13 C 0.0939(4) 0.5329(4) 0.39840(13) 0.0400(12) Uani 1 1 d .
C14 C 0.1665(4) 0.5052(5) 0.45584(14) 0.0478(13) Uani 1 1 d .
C15 C 0.0841(4) 0.4792(4) 0.42984(14) 0.0430(12) Uani 1 1 d .
C16 C 0.0458(5) 0.3829(5) 0.47671(15) 0.0523(14) Uani 1 1 d .
C17 C 0.0116(4) 0.4075(5) 0.44214(14) 0.0448(12) Uani 1 1 d .
C18 C -0.1242(5) 0.2974(5) 0.45492(17) 0.0553(15) Uani 1 1 d .
C19 C -0.0861(5) 0.3573(5) 0.43031(16) 0.0513(14) Uani 1 1 d .
H19 H -0.1212 0.3643 0.4079 0.062 Uiso 1 1 calc R
C20 C -0.2706(9) 0.1425(10) 0.4132(3) 0.129(4) Uani 1 1 d .
H20A H -0.2807 0.1832 0.3927 0.155 Uiso 1 1 calc R
H20B H -0.3304 0.0977 0.4138 0.155 Uiso 1 1 calc R
H20C H -0.2095 0.1015 0.4126 0.155 Uiso 1 1 calc R
C21 C -0.2534(8) 0.1485(7) 0.4921(2) 0.095(3) Uani 1 1 d .
H21A H -0.1996 0.0982 0.4924 0.113 Uiso 1 1 calc R
H21B H -0.3200 0.1136 0.4914 0.113 Uiso 1 1 calc R
H21C H -0.2407 0.1925 0.5129 0.113 Uiso 1 1 calc R
C22 C -0.3531(7) 0.3303(9) 0.4527(3) 0.111(3) Uani 1 1 d .
H22A H -0.3383 0.3731 0.4737 0.134 Uiso 1 1 calc R
H22B H -0.4211 0.2982 0.4519 0.134 Uiso 1 1 calc R
H22C H -0.3514 0.3721 0.4327 0.134 Uiso 1 1 calc R
C23 C -0.0993(4) 0.6750(4) 0.39838(14) 0.0415(12) Uani 1 1 d .
C24 C -0.0219(4) 0.7390(4) 0.38929(13) 0.0400(11) Uani 1 1 d .
C25 C -0.0767(5) 0.8323(5) 0.43595(14) 0.0476(13) Uani 1 1 d .
C26 C -0.0069(4) 0.8295(4) 0.41145(13) 0.0414(12) Uani 1 1 d .
C27 C 0.0358(5) 0.9870(5) 0.44132(16) 0.0539(15) Uani 1 1 d .
C28 C 0.0596(4) 0.9204(4) 0.41463(14) 0.0456(13) Uani 1 1 d .
C29 C 0.1812(5) 1.0554(5) 0.41238(18) 0.0612(16) Uani 1 1 d .
C30 C 0.1445(5) 0.9619(5) 0.39822(16) 0.0553(15) Uani 1 1 d .
H30 H 0.1716 0.9282 0.3798 0.066 Uiso 1 1 calc R
C31 C 0.4118(11) 1.0862(12) 0.4162(4) 0.158(5) Uani 1 1 d U
H31A H 0.4181 1.0893 0.4413 0.190 Uiso 1 1 calc R
H31B H 0.4677 1.1261 0.4086 0.190 Uiso 1 1 calc R
H31C H 0.4155 1.0154 0.4080 0.190 Uiso 1 1 calc R
C32 C 0.2772(10) 1.1303(10) 0.3492(3) 0.123(4) Uani 1 1 d U
H32A H 0.3283 1.1761 0.3414 0.147 Uiso 1 1 calc R
H32B H 0.2085 1.1504 0.3395 0.147 Uiso 1 1 calc R
H32C H 0.2888 1.0606 0.3414 0.147 Uiso 1 1 calc R
C33 C 0.2752(9) 1.2716(8) 0.4146(3) 0.107(3) Uani 1 1 d U
H33A H 0.2844 1.2742 0.4398 0.128 Uiso 1 1 calc R
H33B H 0.2068 1.2952 0.4061 0.128 Uiso 1 1 calc R
H33C H 0.3271 1.3153 0.4064 0.128 Uiso 1 1 calc R
C34 C 0.1319(4) 0.7153(5) 0.35328(14) 0.0446(13) Uani 1 1 d .
C35 C 0.0287(4) 0.7343(4) 0.35621(13) 0.0392(11) Uani 1 1 d .
C36 C 0.0396(4) 0.7797(5) 0.29900(14) 0.0481(13) Uani 1 1 d .
C37 C -0.0249(4) 0.7702(4) 0.32481(13) 0.0422(12) Uani 1 1 d .
C38 C -0.1372(5) 0.8294(5) 0.27877(15) 0.0489(13) Uani 1 1 d .
C39 C -0.1304(4) 0.7995(4) 0.31296(14) 0.0445(12) Uani 1 1 d .
C40 C -0.3060(5) 0.8392(5) 0.30309(16) 0.0537(14) Uani 1 1 d .
C41 C -0.2268(4) 0.8069(5) 0.32656(15) 0.0485(13) Uani 1 1 d .
H41 H -0.2351 0.7910 0.3494 0.058 Uiso 1 1 calc R
C42 C -0.5339(10) 0.7946(11) 0.2738(3) 0.141(3) Uani 1 1 d U
H42A H -0.5052 0.7295 0.2676 0.169 Uiso 1 1 calc R
H42B H -0.5407 0.8376 0.2538 0.169 Uiso 1 1 calc R
H42C H -0.6013 0.7828 0.2811 0.169 Uiso 1 1 calc R
C43 C -0.4714(10) 0.9992(8) 0.3104(3) 0.123(3) Uani 1 1 d U
H43A H -0.5446 1.0093 0.3112 0.148 Uiso 1 1 calc R
H43B H -0.4514 1.0280 0.2895 0.148 Uiso 1 1 calc R
H43C H -0.4320 1.0332 0.3306 0.148 Uiso 1 1 calc R
C44 C -0.4617(9) 0.8068(10) 0.3522(3) 0.120(3) Uani 1 1 d U
H44A H -0.4228 0.8484 0.3707 0.144 Uiso 1 1 calc R
H44B H -0.4368 0.7373 0.3528 0.144 Uiso 1 1 calc R
H44C H -0.5345 0.8063 0.3551 0.144 Uiso 1 1 calc R
C45 C 0.8491(5) 0.4503(4) 0.10021(14) 0.0485(14) Uani 1 1 d .
C46 C 0.7906(5) 0.5324(4) 0.10937(13) 0.0433(12) Uani 1 1 d .
C47 C 0.6800(5) 0.4549(5) 0.06331(14) 0.0507(14) Uani 1 1 d .
C48 C 0.6936(5) 0.5370(4) 0.08767(14) 0.0445(13) Uani 1 1 d .
C49 C 0.5285(5) 0.5653(5) 0.05800(16) 0.0572(16) Uani 1 1 d .
C50 C 0.6049(5) 0.6028(4) 0.08450(14) 0.0479(13) Uani 1 1 d .
C51 C 0.4746(5) 0.7259(5) 0.08693(18) 0.0614(17) Uani 1 1 d .
C52 C 0.5715(5) 0.6946(5) 0.10083(16) 0.0532(14) Uani 1 1 d .
H52 H 0.6119 0.7303 0.1193 0.064 Uiso 1 1 calc R
C53 C 0.4446(10) 0.9547(8) 0.0764(4) 0.136(4) Uani 1 1 d .
H53A H 0.5180 0.9679 0.0830 0.163 Uiso 1 1 calc R
H53B H 0.4066 1.0145 0.0824 0.163 Uiso 1 1 calc R
H53C H 0.4311 0.9401 0.0516 0.163 Uiso 1 1 calc R
C54 C 0.2607(7) 0.8146(9) 0.0884(3) 0.117(4) Uani 1 1 d .
H54A H 0.2459 0.7987 0.0637 0.141 Uiso 1 1 calc R
H54B H 0.2224 0.8742 0.0944 0.141 Uiso 1 1 calc R
H54C H 0.2404 0.7566 0.1012 0.141 Uiso 1 1 calc R
C55 C 0.4368(11) 0.8635(10) 0.1486(3) 0.137(5) Uani 1 1 d .
H55A H 0.3964 0.8165 0.1605 0.164 Uiso 1 1 calc R
H55B H 0.4219 0.9335 0.1551 0.164 Uiso 1 1 calc R
H55C H 0.5099 0.8515 0.1549 0.164 Uiso 1 1 calc R
C56 C 0.8309(4) 0.7050(4) 0.14468(13) 0.0421(12) Uani 1 1 d .
C57 C 0.8099(4) 0.5996(4) 0.14208(13) 0.0403(11) Uani 1 1 d .
C58 C 0.7951(5) 0.6381(4) 0.20077(14) 0.0499(14) Uani 1 1 d .
C59 C 0.7903(4) 0.5603(4) 0.17467(14) 0.0425(12) Uani 1 1 d .
C60 C 0.7582(5) 0.4696(4) 0.22269(15) 0.0534(15) Uani 1 1 d .
C61 C 0.7675(5) 0.4623(4) 0.18781(15) 0.0473(13) Uani 1 1 d .
C62 C 0.7289(5) 0.2896(5) 0.19864(17) 0.0567(15) Uani 1 1 d .
C63 C 0.7494(5) 0.3576(4) 0.17396(16) 0.0508(14) Uani 1 1 d .
H63 H 0.7515 0.3384 0.1505 0.061 Uiso 1 1 calc R
C64 C 0.6728(12) 0.1215(11) 0.1430(3) 0.143(3) Uani 1 1 d U
H64A H 0.6710 0.0481 0.1382 0.171 Uiso 1 1 calc R
H64B H 0.7268 0.1533 0.1318 0.171 Uiso 1 1 calc R
H64C H 0.6065 0.1496 0.1343 0.171 Uiso 1 1 calc R
C65 C 0.8206(10) 0.0756(9) 0.2063(3) 0.129(3) Uani 1 1 d U
H65A H 0.8325 0.0797 0.2315 0.155 Uiso 1 1 calc R
H65B H 0.8794 0.1059 0.1971 0.155 Uiso 1 1 calc R
H65C H 0.8119 0.0043 0.1984 0.155 Uiso 1 1 calc R
C66 C 0.5991(8) 0.1084(8) 0.2176(3) 0.111(3) Uani 1 1 d U
H66A H 0.5815 0.0364 0.2130 0.133 Uiso 1 1 calc R
H66B H 0.5380 0.1489 0.2120 0.133 Uiso 1 1 calc R
H66C H 0.6255 0.1197 0.2419 0.133 Uiso 1 1 calc R
C67 C 1.0167(5) 0.4891(4) 0.13828(15) 0.0495(14) Uani 1 1 d .
C68 C 1.0309(4) 0.5931(4) 0.13383(14) 0.0416(12) Uani 1 1 d .
C69 C 1.1180(6) 0.5728(5) 0.18968(15) 0.0580(16) Uani 1 1 d .
C70 C 1.0889(5) 0.6430(4) 0.16416(14) 0.0452(13) Uani 1 1 d .
C71 C 1.1794(5) 0.7452(5) 0.20880(16) 0.0588(16) Uani 1 1 d .
C72 C 1.1232(5) 0.7460(5) 0.17543(14) 0.0477(13) Uani 1 1 d .
C73 C 1.1579(5) 0.9222(5) 0.18701(17) 0.0561(15) Uani 1 1 d .
C74 C 1.1125(5) 0.8488(4) 0.16399(15) 0.0486(13) Uani 1 1 d .
H74 H 1.0770 0.8643 0.1423 0.058 Uiso 1 1 calc R
C75 C 1.0587(10) 1.0900(9) 0.1439(3) 0.123(3) Uani 1 1 d U
H75A H 1.0593 1.1624 0.1389 0.147 Uiso 1 1 calc R
H75B H 0.9907 1.0694 0.1490 0.147 Uiso 1 1 calc R
H75C H 1.0753 1.0504 0.1239 0.147 Uiso 1 1 calc R
C76 C 1.1173(10) 1.1296(9) 0.2222(3) 0.126(3) Uani 1 1 d U
H76A H 1.1698 1.1194 0.2418 0.152 Uiso 1 1 calc R
H76B H 1.0521 1.0995 0.2268 0.152 Uiso 1 1 calc R
H76C H 1.1093 1.2025 0.2189 0.152 Uiso 1 1 calc R
C77 C 1.2858(10) 1.1179(11) 0.1749(4) 0.139(3) Uani 1 1 d U
H77A H 1.3326 1.1171 0.1964 0.167 Uiso 1 1 calc R
H77B H 1.2793 1.1877 0.1672 0.167 Uiso 1 1 calc R
H77C H 1.3127 1.0756 0.1573 0.167 Uiso 1 1 calc R
C78 C 0.9349(5) 0.7281(4) 0.09523(14) 0.0438(12) Uani 1 1 d .
C79 C 1.0006(4) 0.6445(4) 0.10021(14) 0.0416(12) Uani 1 1 d .
C80 C 1.0148(5) 0.6867(4) 0.04278(14) 0.0454(13) Uani 1 1 d .
C81 C 1.0448(4) 0.6188(4) 0.06949(14) 0.0418(12) Uani 1 1 d .
C82 C 1.1285(5) 0.5552(4) 0.02283(15) 0.0494(13) Uani 1 1 d .
C83 C 1.1123(4) 0.5402(4) 0.05739(13) 0.0434(12) Uani 1 1 d .
C84 C 1.2152(5) 0.3985(5) 0.04590(16) 0.0544(14) Uani 1 1 d .
C85 C 1.1634(5) 0.4501(5) 0.06994(16) 0.0506(14) Uani 1 1 d .
H85 H 1.1620 0.4279 0.0926 0.061 Uiso 1 1 calc R
C86 C 1.3804(9) 0.2788(8) 0.0895(3) 0.108(3) Uani 1 1 d .
H86A H 1.4231 0.3402 0.0890 0.130 Uiso 1 1 calc R
H86B H 1.4235 0.2190 0.0896 0.130 Uiso 1 1 calc R
H86C H 1.3460 0.2810 0.1102 0.130 Uiso 1 1 calc R
C87 C 1.1748(9) 0.1735(7) 0.0543(3) 0.118(4) Uani 1 1 d .
H87A H 1.1421 0.1912 0.0747 0.142 Uiso 1 1 calc R
H87B H 1.2044 0.1060 0.0568 0.142 Uiso 1 1 calc R
H87C H 1.1237 0.1730 0.0339 0.142 Uiso 1 1 calc R
C88 C 1.3434(7) 0.2419(7) 0.0100(2) 0.090(3) Uani 1 1 d .
H88A H 1.2921 0.2433 -0.0104 0.108 Uiso 1 1 calc R
H88B H 1.3733 0.1745 0.0115 0.108 Uiso 1 1 calc R
H88C H 1.3974 0.2929 0.0082 0.108 Uiso 1 1 calc R
C89 C -0.1457(4) 0.5780(5) 0.38151(15) 0.0490(14) Uani 1 1 d .
C90 C 0.2138(4) 0.6740(5) 0.37825(15) 0.0484(13) Uani 1 1 d .
C91 C 0.9491(5) 0.4130(4) 0.11596(17) 0.0550(15) Uani 1 1 d .
C92 C 0.8661(5) 0.7744(4) 0.11890(15) 0.0467(13) Uani 1 1 d .
C93 C 0.5725(16) 0.7423(15) 0.4535(6) 0.338(8) Uani 1 1 d DU
H93 H 0.5973 0.7228 0.4312 0.405 Uiso 1 1 calc R
C94 C 0.4599(15) 0.5054(11) 0.1668(4) 0.230(11) Uani 1 1 d D
H94 H 0.5112 0.4855 0.1513 0.276 Uiso 1 1 calc R
C95 C 0.9185(8) 0.0997(11) 0.3360(3) 0.34(2) Uani 1 1 d D
H95 H 0.9056 0.0398 0.3499 0.412 Uiso 1 1 calc R
C96 C 0.8097(10) 0.1187(9) 0.0359(3) 0.42(3) Uani 1 1 d D
H96 H 0.8506 0.1817 0.0438 0.510 Uiso 1 1 calc R
Cl1 Cl 0.4560(7) 0.8082(8) 0.4491(3) 0.356(5) Uani 1 1 d DU
Cl2 Cl 0.6614(5) 0.8353(6) 0.4820(2) 0.299(4) Uani 1 1 d DU
Cl3 Cl 0.5621(7) 0.6410(7) 0.4807(3) 0.376(5) Uani 1 1 d DU
Cl4 Cl 0.5110(4) 0.6043(4) 0.19396(12) 0.195(2) Uani 1 1 d D
Cl5 Cl 0.3458(3) 0.5447(3) 0.14106(11) 0.1677(16) Uani 1 1 d D
Cl6 Cl 0.4288(7) 0.3994(4) 0.18928(16) 0.273(4) Uani 1 1 d D
Cl7 Cl 0.9749(4) 0.2046(4) 0.36223(11) 0.1844(19) Uani 1 1 d D
Cl8 Cl 0.8025(4) 0.1457(6) 0.31362(15) 0.262(3) Uani 1 1 d D
Cl9 Cl 1.0017(4) 0.0711(5) 0.30526(15) 0.239(3) Uani 1 1 d D
Cl10 Cl 0.6770(5) 0.1459(6) 0.0209(2) 0.334(5) Uani 1 1 d D
Cl11 Cl 0.8034(12) 0.0360(11) 0.0688(2) 0.559(14) Uani 1 1 d D
Cl12 Cl 0.8613(7) 0.0526(5) 0.00304(18) 0.312(5) Uani 1 1 d D
O1 O -0.2348(3) 0.5500(4) 0.38542(15) 0.0758(14) Uani 1 1 d .
O2 O 0.3060(3) 0.7001(4) 0.37912(14) 0.0750(14) Uani 1 1 d .
O3 O 0.9733(5) 0.3229(3) 0.11210(16) 0.0825(16) Uani 1 1 d .
O4 O 0.8416(4) 0.8646(3) 0.11746(13) 0.0739(14) Uani 1 1 d .
S1 S -0.13916(11) 0.47021(14) 0.31938(4) 0.0556(4) Uani 1 1 d .
S2 S 0.01852(16) 0.38565(19) 0.27015(5) 0.0784(6) Uani 1 1 d .
S3 S 0.26331(17) 0.36814(18) 0.27452(6) 0.0819(6) Uani 1 1 d .
S4 S 0.25444(11) 0.59205(14) 0.44331(4) 0.0543(4) Uani 1 1 d .
S5 S 0.16251(13) 0.44370(15) 0.49483(4) 0.0601(4) Uani 1 1 d .
S6 S -0.03837(13) 0.30178(15) 0.49385(4) 0.0607(4) Uani 1 1 d .
S7 S -0.15885(11) 0.72633(13) 0.43320(4) 0.0504(4) Uani 1 1 d .
S8 S -0.06462(14) 0.94189(13) 0.46340(4) 0.0605(4) Uani 1 1 d .
S9 S 0.11308(16) 1.09625(13) 0.44635(5) 0.0682(5) Uani 1 1 d .
S10 S 0.16530(11) 0.74575(14) 0.31222(4) 0.0543(4) Uani 1 1 d .
S11 S -0.02199(13) 0.82399(15) 0.25990(4) 0.0597(4) Uani 1 1 d .
S12 S -0.26210(13) 0.86463(14) 0.26297(4) 0.0575(4) Uani 1 1 d .
S13 S 0.78368(15) 0.37391(12) 0.06571(4) 0.0578(4) Uani 1 1 d .
S14 S 0.56241(15) 0.45320(15) 0.03621(5) 0.0682(5) Uani 1 1 d .
S15 S 0.42078(14) 0.64061(16) 0.05306(5) 0.0713(5) Uani 1 1 d .
S16 S 0.82068(14) 0.75811(11) 0.18613(4) 0.0514(4) Uani 1 1 d .
S17 S 0.77484(18) 0.59443(13) 0.24142(4) 0.0670(5) Uani 1 1 d .
S18 S 0.72978(17) 0.35226(13) 0.23936(4) 0.0654(5) Uani 1 1 d .
S19 S 1.07790(17) 0.44786(13) 0.17824(4) 0.0660(5) Uani 1 1 d .
S20 S 1.19096(18) 0.62531(16) 0.22720(4) 0.0771(6) Uani 1 1 d .
S21 S 1.21795(15) 0.86781(15) 0.22483(5) 0.0697(5) Uani 1 1 d .
S22 S 0.93388(13) 0.78077(11) 0.05442(4) 0.0514(4) Uani 1 1 d .
S23 S 1.06588(14) 0.66156(13) 0.00392(4) 0.0574(4) Uani 1 1 d .
S24 S 1.20241(14) 0.46212(13) 0.00648(4) 0.0579(4) Uani 1 1 d .
Si1 Si 0.47982(17) 0.4156(2) 0.32198(8) 0.0913(8) Uani 1 1 d U
Si2 Si -0.25339(16) 0.22860(18) 0.45248(6) 0.0707(5) Uani 1 1 d .
Si3 Si 0.2889(2) 1.13785(18) 0.39854(8) 0.0872(7) Uani 1 1 d U
Si4 Si -0.44505(16) 0.86040(18) 0.31044(6) 0.0729(6) Uani 1 1 d U
Si5 Si 0.40228(17) 0.84199(18) 0.10009(7) 0.0792(7) Uani 1 1 d .
Si6 Si 0.6995(2) 0.14759(15) 0.19059(6) 0.0782(6) Uani 1 1 d U
Si7 Si 1.15704(19) 1.06686(16) 0.18216(7) 0.0787(6) Uani 1 1 d U
Si8 Si 1.28063(18) 0.27112(15) 0.04984(6) 0.0685(5) Uani 1 1 d .

loop_
_atom_site_aniso_label
_atom_site_aniso_U_11
_atom_site_aniso_U_22
_atom_site_aniso_U_33
_atom_site_aniso_U_23
_atom_site_aniso_U_13
_atom_site_aniso_U_12
C1 0.034(3) 0.054(3) 0.039(3) -0.003(2) 0.002(2) -0.008(2)
C2 0.033(3) 0.049(3) 0.036(3) -0.002(2) 0.004(2) -0.005(2)
C3 0.046(3) 0.072(4) 0.038(3) -0.010(3) 0.005(2) -0.005(3)
C4 0.041(3) 0.051(3) 0.034(3) -0.005(2) 0.003(2) -0.005(2)
C5 0.067(4) 0.076(4) 0.052(4) -0.016(3) 0.023(3) -0.004(3)
C6 0.047(3) 0.051(3) 0.047(3) -0.004(3) 0.013(3) -0.002(3)
C7 0.057(4) 0.053(4) 0.085(5) 0.004(3) 0.031(4) 0.006(3)
C8 0.046(3) 0.056(4) 0.057(4) 0.001(3) 0.018(3) 0.002(3)
C9 0.137(6) 0.171(6) 0.144(4) 0.012(4) 0.021(4) -0.003(5)
C10 0.120(5) 0.127(5) 0.143(5) 0.022(4) 0.038(4) -0.012(4)
C11 0.152(6) 0.129(4) 0.192(6) 0.015(4) 0.030(5) 0.029(4)
C12 0.030(3) 0.068(4) 0.037(3) -0.004(3) 0.002(2) -0.003(2)
C13 0.028(2) 0.056(3) 0.035(3) -0.007(2) 0.004(2) 0.001(2)
C14 0.038(3) 0.066(4) 0.038(3) -0.002(3) 0.001(2) 0.002(3)
C15 0.036(3) 0.054(3) 0.037(3) -0.007(2) 0.002(2) 0.000(2)
C16 0.049(3) 0.064(4) 0.043(3) 0.001(3) 0.002(3) 0.000(3)
C17 0.040(3) 0.055(3) 0.039(3) -0.004(2) 0.007(2) 0.003(2)
C18 0.050(3) 0.063(4) 0.054(4) 0.002(3) 0.007(3) -0.002(3)
C19 0.045(3) 0.065(4) 0.043(3) 0.000(3) 0.003(2) -0.006(3)
C20 0.114(8) 0.181(12) 0.089(7) -0.038(7) 0.020(6) -0.058(8)
C21 0.108(7) 0.081(6) 0.103(7) 0.013(5) 0.043(6) -0.010(5)
C22 0.056(5) 0.130(8) 0.145(9) 0.031(7) -0.003(5) -0.003(5)
C23 0.032(3) 0.056(3) 0.037(3) 0.001(2) 0.010(2) 0.003(2)
C24 0.035(3) 0.053(3) 0.032(3) -0.001(2) 0.006(2) 0.004(2)
C25 0.049(3) 0.058(3) 0.038(3) 0.002(2) 0.015(2) 0.002(3)
C26 0.043(3) 0.052(3) 0.031(3) 0.004(2) 0.012(2) 0.005(2)
C27 0.065(4) 0.052(3) 0.049(3) -0.001(3) 0.023(3) -0.001(3)
C28 0.051(3) 0.049(3) 0.040(3) 0.003(2) 0.016(2) 0.001(2)
C29 0.066(4) 0.056(4) 0.066(4) -0.005(3) 0.026(3) -0.005(3)
C30 0.064(4) 0.053(4) 0.053(4) -0.006(3) 0.028(3) -0.005(3)
C31 0.150(7) 0.155(7) 0.169(7) 0.003(5) 0.022(5) -0.005(5)
C32 0.125(5) 0.130(5) 0.120(5) 0.000(4) 0.045(4) -0.016(4)
C33 0.115(5) 0.095(5) 0.113(5) 0.006(4) 0.026(4) -0.014(4)
C34 0.039(3) 0.058(3) 0.038(3) -0.007(2) 0.013(2) -0.007(2)
C35 0.040(3) 0.047(3) 0.031(3) -0.007(2) 0.013(2) -0.007(2)
C36 0.046(3) 0.065(4) 0.034(3) -0.006(2) 0.010(2) -0.006(3)
C37 0.047(3) 0.050(3) 0.033(3) -0.006(2) 0.016(2) -0.005(2)
C38 0.051(3) 0.056(3) 0.041(3) -0.002(3) 0.014(2) 0.002(3)
C39 0.047(3) 0.049(3) 0.039(3) -0.002(2) 0.013(2) -0.002(2)
C40 0.055(4) 0.056(4) 0.052(3) 0.002(3) 0.016(3) 0.010(3)
C41 0.049(3) 0.055(3) 0.044(3) 0.008(3) 0.014(3) 0.007(3)
C42 0.126(5) 0.148(5) 0.142(4) -0.003(4) -0.008(4) 0.005(4)
C43 0.124(5) 0.107(3) 0.146(5) 0.014(3) 0.037(4) 0.030(4)
C44 0.111(5) 0.137(5) 0.118(4) 0.031(4) 0.035(4) 0.002(4)
C45 0.076(4) 0.032(3) 0.039(3) -0.003(2) 0.015(3) -0.002(3)
C46 0.066(4) 0.034(3) 0.032(3) -0.004(2) 0.014(2) -0.003(2)
C47 0.064(4) 0.051(3) 0.036(3) -0.013(2) 0.011(3) -0.005(3)
C48 0.059(3) 0.040(3) 0.036(3) -0.007(2) 0.012(2) -0.009(2)
C49 0.061(4) 0.062(4) 0.047(3) -0.021(3) 0.007(3) -0.011(3)
C50 0.057(3) 0.050(3) 0.037(3) -0.009(2) 0.010(2) -0.006(3)
C51 0.052(4) 0.069(4) 0.061(4) -0.022(3) 0.004(3) 0.004(3)
C52 0.057(4) 0.051(3) 0.050(3) -0.017(3) 0.004(3) -0.003(3)
C53 0.135(10) 0.085(7) 0.181(13) 0.004(7) -0.006(9) 0.001(7)
C54 0.066(5) 0.133(9) 0.154(10) -0.035(7) 0.024(6) 0.017(5)
C55 0.164(11) 0.138(9) 0.098(7) -0.062(7) -0.011(7) 0.059(8)
C56 0.055(3) 0.038(3) 0.032(3) -0.002(2) 0.005(2) 0.005(2)
C57 0.050(3) 0.035(3) 0.036(3) -0.003(2) 0.006(2) 0.002(2)
C58 0.072(4) 0.043(3) 0.034(3) -0.004(2) 0.005(3) -0.001(3)
C59 0.056(3) 0.037(3) 0.036(3) -0.002(2) 0.008(2) 0.000(2)
C60 0.080(4) 0.043(3) 0.038(3) 0.000(2) 0.009(3) -0.002(3)
C61 0.061(4) 0.039(3) 0.042(3) -0.002(2) 0.007(3) -0.004(3)
C62 0.073(4) 0.045(3) 0.052(4) -0.002(3) 0.010(3) -0.009(3)
C63 0.065(4) 0.042(3) 0.045(3) -0.005(2) 0.010(3) -0.007(3)
C64 0.171(6) 0.139(6) 0.114(3) -0.010(4) 0.011(4) -0.012(5)
C65 0.126(4) 0.118(5) 0.147(5) 0.013(4) 0.029(4) 0.018(4)
C66 0.105(4) 0.101(5) 0.127(5) 0.017(4) 0.017(4) -0.013(4)
C67 0.067(4) 0.042(3) 0.042(3) 0.007(2) 0.010(3) 0.013(3)
C68 0.052(3) 0.037(3) 0.037(3) 0.004(2) 0.009(2) 0.011(2)
C69 0.080(4) 0.056(4) 0.038(3) 0.009(3) 0.005(3) 0.020(3)
C70 0.053(3) 0.048(3) 0.037(3) 0.004(2) 0.009(2) 0.015(3)
C71 0.063(4) 0.067(4) 0.044(3) -0.007(3) -0.003(3) 0.017(3)
C72 0.050(3) 0.054(3) 0.038(3) -0.002(2) 0.003(2) 0.011(3)
C73 0.052(3) 0.056(4) 0.060(4) -0.009(3) 0.011(3) 0.000(3)
C74 0.052(3) 0.048(3) 0.046(3) 0.000(2) 0.007(3) 0.003(3)
C75 0.135(5) 0.109(5) 0.122(4) 0.012(4) 0.008(4) 0.008(4)
C76 0.135(5) 0.120(5) 0.125(4) -0.028(4) 0.027(4) 0.010(4)
C77 0.121(4) 0.137(6) 0.163(6) 0.009(5) 0.037(4) -0.019(4)
C78 0.056(3) 0.035(3) 0.040(3) 0.003(2) 0.005(2) 0.003(2)
C79 0.054(3) 0.033(3) 0.037(3) 0.000(2) 0.006(2) -0.003(2)
C80 0.055(3) 0.043(3) 0.037(3) 0.007(2) 0.003(2) 0.003(2)
C81 0.047(3) 0.041(3) 0.037(3) 0.005(2) 0.003(2) -0.002(2)
C82 0.062(4) 0.046(3) 0.040(3) 0.000(2) 0.008(3) -0.002(3)
C83 0.055(3) 0.041(3) 0.034(3) -0.001(2) 0.006(2) -0.002(2)
C84 0.062(4) 0.053(3) 0.049(3) -0.001(3) 0.012(3) 0.004(3)
C85 0.059(4) 0.048(3) 0.044(3) 0.001(3) 0.006(3) 0.005(3)
C86 0.123(8) 0.109(7) 0.086(6) -0.003(5) -0.013(6) 0.037(6)
C87 0.132(9) 0.062(5) 0.169(11) 0.009(6) 0.050(8) 0.008(5)
C88 0.089(6) 0.082(6) 0.100(6) -0.019(5) 0.020(5) 0.021(5)
C89 0.028(3) 0.068(4) 0.050(3) -0.001(3) 0.005(2) -0.005(2)
C90 0.035(3) 0.069(4) 0.041(3) -0.006(3) 0.008(2) -0.008(3)
C91 0.078(4) 0.034(3) 0.056(4) 0.004(3) 0.020(3) 0.005(3)
C92 0.060(4) 0.034(3) 0.046(3) 0.001(2) 0.004(3) 0.006(2)
C93 0.309(11) 0.365(11) 0.337(12) -0.030(8) 0.045(10) -0.023(8)
C94 0.31(3) 0.152(14) 0.191(18) 0.018(13) -0.086(17) -0.071(16)
C95 0.23(2) 0.52(5) 0.24(2) -0.25(3) -0.048(18) 0.19(3)
C96 0.47(5) 0.067(9) 0.84(8) 0.10(2) 0.45(6) 0.059(17)
Cl1 0.313(7) 0.382(8) 0.365(8) 0.080(7) 0.004(6) -0.043(6)
Cl2 0.252(5) 0.333(7) 0.319(7) -0.142(6) 0.104(5) -0.002(5)
Cl3 0.300(8) 0.354(7) 0.458(10) -0.003(7) -0.008(7) 0.020(6)
Cl4 0.188(4) 0.213(5) 0.163(4) 0.003(3) -0.058(3) -0.033(4)
Cl5 0.149(3) 0.195(4) 0.143(3) 0.032(3) -0.045(2) -0.019(3)
Cl6 0.429(11) 0.162(4) 0.196(5) 0.036(4) -0.091(6) -0.011(5)
Cl7 0.187(4) 0.206(4) 0.147(3) -0.080(3) -0.011(3) 0.032(3)
Cl8 0.179(5) 0.398(10) 0.189(5) -0.082(6) -0.023(4) 0.001(5)
Cl9 0.239(6) 0.265(6) 0.212(5) -0.130(5) 0.069(4) -0.018(5)
Cl10 0.251(7) 0.296(9) 0.401(11) -0.146(8) -0.120(8) 0.003(6)
Cl11 0.86(3) 0.63(2) 0.262(9) 0.211(12) 0.249(14) 0.56(2)
Cl12 0.512(15) 0.200(6) 0.236(7) -0.035(5) 0.089(8) 0.091(7)
O1 0.040(2) 0.091(4) 0.098(4) -0.018(3) 0.024(2) -0.014(2)
O2 0.037(2) 0.105(4) 0.082(3) 0.016(3) 0.006(2) -0.015(2)
O3 0.100(4) 0.035(2) 0.110(4) -0.004(2) 0.004(3) 0.017(2)
O4 0.106(4) 0.044(2) 0.081(3) 0.015(2) 0.037(3) 0.023(2)
S1 0.0395(7) 0.0815(11) 0.0424(8) -0.0065(7) -0.0040(6) -0.0075(7)
S2 0.0715(12) 0.1172(16) 0.0440(9) -0.0296(10) 0.0092(8) -0.0117(11)
S3 0.0805(13) 0.0953(14) 0.0764(13) -0.0216(11) 0.0418(11) 0.0001(11)
S4 0.0365(7) 0.0776(11) 0.0454(8) -0.0040(7) -0.0044(6) -0.0101(7)
S5 0.0507(9) 0.0853(12) 0.0409(8) 0.0060(7) -0.0066(7) -0.0036(8)
S6 0.0559(9) 0.0781(11) 0.0487(9) 0.0116(8) 0.0076(7) -0.0021(8)
S7 0.0439(8) 0.0674(9) 0.0440(8) 0.0016(7) 0.0215(6) -0.0017(7)
S8 0.0755(11) 0.0629(10) 0.0490(9) -0.0099(7) 0.0346(8) -0.0020(8)
S9 0.0842(12) 0.0536(9) 0.0718(11) -0.0146(8) 0.0349(10) -0.0104(8)
S10 0.0408(8) 0.0850(11) 0.0392(7) -0.0052(7) 0.0167(6) -0.0064(7)
S11 0.0574(9) 0.0892(12) 0.0345(7) 0.0041(7) 0.0143(7) -0.0042(8)
S12 0.0598(9) 0.0673(10) 0.0461(8) 0.0065(7) 0.0067(7) 0.0101(8)
S13 0.0843(11) 0.0412(8) 0.0493(8) -0.0152(6) 0.0185(8) -0.0007(7)
S14 0.0735(11) 0.0730(11) 0.0548(9) -0.0330(8) 0.0061(8) -0.0084(9)
S15 0.0562(10) 0.0867(13) 0.0660(11) -0.0295(9) -0.0022(8) 0.0007(9)
S16 0.0815(11) 0.0352(7) 0.0362(7) -0.0057(5) 0.0040(7) 0.0009(7)
S17 0.1206(16) 0.0479(9) 0.0324(7) -0.0039(6) 0.0125(8) -0.0081(9)
S18 0.1021(14) 0.0503(9) 0.0441(8) 0.0052(7) 0.0119(8) -0.0112(9)
S19 0.1019(14) 0.0487(9) 0.0489(9) 0.0160(7) 0.0087(9) 0.0208(9)
S20 0.1082(15) 0.0764(12) 0.0417(9) 0.0025(8) -0.0140(9) 0.0305(11)
S21 0.0674(11) 0.0785(12) 0.0579(10) -0.0182(9) -0.0077(8) 0.0076(9)
S22 0.0692(10) 0.0431(8) 0.0429(8) 0.0105(6) 0.0069(7) 0.0100(7)
S23 0.0799(11) 0.0571(9) 0.0378(7) 0.0103(6) 0.0138(7) 0.0097(8)
S24 0.0735(11) 0.0547(9) 0.0484(8) -0.0020(7) 0.0190(8) 0.0059(8)
Si1 0.0535(11) 0.0961(16) 0.135(2) 0.0363(15) 0.0418(13) 0.0149(11)
Si2 0.0577(11) 0.0821(14) 0.0731(13) 0.0011(11) 0.0148(10) -0.0175(10)
Si3 0.0844(15) 0.0677(13) 0.1171(19) -0.0149(12) 0.0500(14) -0.0187(11)
Si4 0.0520(10) 0.0793(13) 0.0917(14) 0.0207(11) 0.0187(10) 0.0170(9)
Si5 0.0649(12) 0.0775(14) 0.0899(15) -0.0297(12) -0.0030(11) 0.0146(10)
Si6 0.1128(17) 0.0457(10) 0.0758(13) 0.0014(9) 0.0139(12) -0.0166(10)
Si7 0.0774(13) 0.0537(11) 0.1068(17) -0.0145(11) 0.0247(12) -0.0045(10)
Si8 0.0788(13) 0.0547(11) 0.0733(13) -0.0019(9) 0.0135(10) 0.0175(9)

loop_
_atom_type_symbol
_atom_type_description
_atom_type_scat_dispersion_real
_atom_type_scat_dispersion_imag
_atom_type_scat_source
C C 0.0033 0.0016 'International Tables Vol C Tables 4.2.6.8 and 6.1.1.4'
H H 0.0000 0.0000 'International Tables Vol C Tables 4.2.6.8 and 6.1.1.4'
O O 0.0106 0.0060 'International Tables Vol C Tables 4.2.6.8 and 6.1.1.4'
Si Si 0.0817 0.0704 'International Tables Vol C Tables 4.2.6.8 and 6.1.1.4'
S S 0.1246 0.1234 'International Tables Vol C Tables 4.2.6.8 and 6.1.1.4'
Cl Cl 0.1484 0.1585 'International Tables Vol C Tables 4.2.6.8 and 6.1.1.4'

loop_
_geom_angle_atom_site_label_1
_geom_angle_atom_site_label_2
_geom_angle_atom_site_label_3
_geom_angle
C2 C1 C89 128.8(5)
C2 C1 S1 113.1(4)
C89 C1 S1 117.6(4)
C1 C2 C4 111.0(5)
C1 C2 C13 124.8(5)
C4 C2 C13 124.1(5)
C4 C3 S1 113.3(4)
C4 C3 S2 114.9(4)
S1 C3 S2 131.8(4)
C3 C4 C2 112.3(5)
C3 C4 C6 111.0(5)
C2 C4 C6 136.7(5)
C6 C5 S3 112.6(5)
C6 C5 S2 115.7(5)
S3 C5 S2 131.7(4)
C5 C6 C8 111.4(5)
C5 C6 C4 110.2(5)
C8 C6 C4 138.3(5)
C8 C7 S3 110.3(5)
C8 C7 Si1 126.5(6)
S3 C7 Si1 123.2(4)
C7 C8 C6 114.4(6)
C7 C8 H8 122.8
C6 C8 H8 122.8
Si1 C9 H9A 109.5
Si1 C9 H9B 109.5
H9A C9 H9B 109.5
Si1 C9 H9C 109.5
H9A C9 H9C 109.5
H9B C9 H9C 109.5
Si1 C10 H10A 109.5
Si1 C10 H10B 109.5
H10A C10 H10B 109.5
Si1 C10 H10C 109.5
H10A C10 H10C 109.5
H10B C10 H10C 109.5
Si1 C11 H11A 109.5
Si1 C11 H11B 109.5
H11A C11 H11B 109.5
Si1 C11 H11C 109.5
H11A C11 H11C 109.5
H11B C11 H11C 109.5
C13 C12 C90 129.4(5)
C13 C12 S4 113.0(4)
C90 C12 S4 117.5(4)
C12 C13 C15 111.5(5)
C12 C13 C2 125.3(5)
C15 C13 C2 122.8(5)
C15 C14 S4 113.9(4)
C15 C14 S5 114.8(4)
S4 C14 S5 131.4(3)
C14 C15 C13 111.1(5)
C14 C15 C17 111.3(5)
C13 C15 C17 137.6(5)
C17 C16 S6 113.2(4)
C17 C16 S5 114.9(5)
S6 C16 S5 131.9(4)
C16 C17 C19 110.4(5)
C16 C17 C15 110.2(5)
C19 C17 C15 139.3(5)
C19 C18 S6 110.6(5)
C19 C18 Si2 128.9(5)
S6 C18 Si2 120.2(4)
C18 C19 C17 114.2(5)
C18 C19 H19 122.9
C17 C19 H19 122.9
Si2 C20 H20A 109.5
Si2 C20 H20B 109.5
H20A C20 H20B 109.5
Si2 C20 H20C 109.5
H20A C20 H20C 109.5
H20B C20 H20C 109.5
Si2 C21 H21A 109.5
Si2 C21 H21B 109.5
H21A C21 H21B 109.5
Si2 C21 H21C 109.5
H21A C21 H21C 109.5
H21B C21 H21C 109.5
Si2 C22 H22A 109.5
Si2 C22 H22B 109.5
H22A C22 H22B 109.5
Si2 C22 H22C 109.5
H22A C22 H22C 109.5
H22B C22 H22C 109.5
C24 C23 C89 130.7(5)
C24 C23 S7 112.7(4)
C89 C23 S7 116.3(4)
C23 C24 C26 112.0(5)
C23 C24 C35 127.8(5)
C26 C24 C35 118.9(5)
C26 C25 S7 113.5(4)
C26 C25 S8 114.3(4)
S7 C25 S8 132.2(3)
C25 C26 C24 111.7(5)
C25 C26 C28 111.4(5)
C24 C26 C28 136.9(5)
C28 C27 S9 112.9(4)
C28 C27 S8 114.2(5)
S9 C27 S8 132.9(4)
C27 C28 C26 111.0(5)
C27 C28 C30 110.8(5)
C26 C28 C30 138.2(5)
C30 C29 S9 111.5(5)
C30 C29 Si3 127.5(5)
S9 C29 Si3 121.0(4)
C29 C30 C28 113.3(5)
C29 C30 H30 123.4
C28 C30 H30 123.4
Si3 C31 H31A 109.5
Si3 C31 H31B 109.5
H31A C31 H31B 109.5
Si3 C31 H31C 109.5
H31A C31 H31C 109.5
H31B C31 H31C 109.5
Si3 C32 H32A 109.5
Si3 C32 H32B 109.5
H32A C32 H32B 109.5
Si3 C32 H32C 109.5
H32A C32 H32C 109.5
H32B C32 H32C 109.5
Si3 C33 H33A 109.5
Si3 C33 H33B 109.5
H33A C33 H33B 109.5
Si3 C33 H33C 109.5
H33A C33 H33C 109.5
H33B C33 H33C 109.5
C35 C34 C90 130.6(5)
C35 C34 S10 112.3(4)
C90 C34 S10 117.1(4)
C34 C35 C37 111.9(4)
C34 C35 C24 127.1(5)
C37 C35 C24 119.9(5)
C37 C36 S10 113.2(4)
C37 C36 S11 114.2(4)
S10 C36 S11 132.6(3)
C36 C37 C35 112.3(5)
C36 C37 C39 112.0(5)
C35 C37 C39 135.7(5)
C39 C38 S12 111.8(4)
C39 C38 S11 115.6(5)
S12 C38 S11 132.6(4)
C38 C39 C41 112.3(5)
C38 C39 C37 109.6(5)
C41 C39 C37 138.1(5)
C41 C40 S12 110.9(4)
C41 C40 Si4 127.4(5)
S12 C40 Si4 121.6(4)
C40 C41 C39 113.7(5)
C40 C41 H41 123.1
C39 C41 H41 123.1
Si4 C42 H42A 109.5
Si4 C42 H42B 109.5
H42A C42 H42B 109.5
Si4 C42 H42C 109.5
H42A C42 H42C 109.5
H42B C42 H42C 109.5
Si4 C43 H43A 109.5
Si4 C43 H43B 109.5
H43A C43 H43B 109.5
Si4 C43 H43C 109.5
H43A C43 H43C 109.5
H43B C43 H43C 109.5
Si4 C44 H44A 109.5
Si4 C44 H44B 109.5
H44A C44 H44B 109.5
Si4 C44 H44C 109.5
H44A C44 H44C 109.5
H44B C44 H44C 109.5
C46 C45 C91 131.4(5)
C46 C45 S13 112.1(5)
C91 C45 S13 116.2(4)
C45 C46 C48 112.5(5)
C45 C46 C57 127.0(5)
C48 C46 C57 119.4(5)
C48 C47 S13 113.5(5)
C48 C47 S14 114.5(5)
S13 C47 S14 132.0(3)
C47 C48 C46 111.5(5)
C47 C48 C50 111.3(5)
C46 C48 C50 137.2(5)
C50 C49 S15 112.9(5)
C50 C49 S14 114.1(5)
S15 C49 S14 133.0(4)
C49 C50 C52 110.6(6)
C49 C50 C48 110.9(5)
C52 C50 C48 138.5(5)
C52 C51 S15 110.7(5)
C52 C51 Si5 128.2(5)
S15 C51 Si5 121.2(4)
C51 C52 C50 114.2(5)
C51 C52 H52 122.9
C50 C52 H52 122.9
Si5 C53 H53A 109.5
Si5 C53 H53B 109.5
H53A C53 H53B 109.5
Si5 C53 H53C 109.5
H53A C53 H53C 109.5
H53B C53 H53C 109.5
Si5 C54 H54A 109.5
Si5 C54 H54B 109.5
H54A C54 H54B 109.5
Si5 C54 H54C 109.5
H54A C54 H54C 109.5
H54B C54 H54C 109.5
Si5 C55 H55A 109.5
Si5 C55 H55B 109.5
H55A C55 H55B 109.5
Si5 C55 H55C 109.5
H55A C55 H55C 109.5
H55B C55 H55C 109.5
C57 C56 C92 129.9(5)
C57 C56 S16 112.7(4)
C92 C56 S16 117.2(4)
C56 C57 C59 111.6(5)
C56 C57 C46 127.4(5)
C59 C57 C46 120.2(5)
C59 C58 S16 113.1(4)
C59 C58 S17 114.0(4)
S16 C58 S17 132.9(3)
C58 C59 C57 111.9(5)
C58 C59 C61 111.3(5)
C57 C59 C61 136.9(5)
C61 C60 S18 112.6(4)
C61 C60 S17 114.7(4)
S18 C60 S17 132.6(4)
C60 C61 C59 111.5(5)
C60 C61 C63 111.6(5)
C59 C61 C63 137.0(5)
C63 C62 S18 111.1(4)
C63 C62 Si6 125.7(5)
S18 C62 Si6 123.2(4)
C62 C63 C61 113.1(5)
C62 C63 H63 123.4
C61 C63 H63 123.4
Si6 C64 H64A 109.5
Si6 C64 H64B 109.5
H64A C64 H64B 109.5
Si6 C64 H64C 109.5
H64A C64 H64C 109.5
H64B C64 H64C 109.5
Si6 C65 H65A 109.5
Si6 C65 H65B 109.5
H65A C65 H65B 109.5
Si6 C65 H65C 109.5
H65A C65 H65C 109.5
H65B C65 H65C 109.5
Si6 C66 H66A 109.5
Si6 C66 H66B 109.5
H66A C66 H66B 109.5
Si6 C66 H66C 109.5
H66A C66 H66C 109.5
H66B C66 H66C 109.5
C68 C67 C91 128.9(5)
C68 C67 S19 113.3(5)
C91 C67 S19 117.4(4)
C67 C68 C70 111.6(5)
C67 C68 C79 123.8(5)
C70 C68 C79 124.2(5)
C70 C69 S19 114.2(5)
C70 C69 S20 114.7(5)
S19 C69 S20 131.0(4)
C69 C70 C72 111.6(5)
C69 C70 C68 111.2(5)
C72 C70 C68 137.2(5)
C72 C71 S21 112.2(5)
C72 C71 S20 115.5(5)
S21 C71 S20 132.2(4)
C71 C72 C74 110.6(5)
C71 C72 C70 109.8(5)
C74 C72 C70 139.5(5)
C74 C73 S21 111.2(5)
C74 C73 Si7 127.5(5)
S21 C73 Si7 121.3(4)
C73 C74 C72 114.8(6)
C73 C74 H74 122.6
C72 C74 H74 122.6
Si7 C75 H75A 109.5
Si7 C75 H75B 109.5
H75A C75 H75B 109.5
Si7 C75 H75C 109.5
H75A C75 H75C 109.5
H75B C75 H75C 109.5
Si7 C76 H76A 109.5
Si7 C76 H76B 109.5
H76A C76 H76B 109.5
Si7 C76 H76C 109.5
H76A C76 H76C 109.5
H76B C76 H76C 109.5
Si7 C77 H77A 109.5
Si7 C77 H77B 109.5
H77A C77 H77B 109.5
Si7 C77 H77C 109.5
H77A C77 H77C 109.5
H77B C77 H77C 109.5
C79 C78 C92 129.5(5)
C79 C78 S22 113.3(4)
C92 C78 S22 117.2(4)
C78 C79 C81 111.1(5)
C78 C79 C68 126.2(5)
C81 C79 C68 122.4(5)
C81 C80 S22 113.6(4)
C81 C80 S23 115.2(4)
S22 C80 S23 131.2(3)
C80 C81 C79 111.8(5)
C80 C81 C83 110.2(5)
C79 C81 C83 137.9(5)
C83 C82 S24 113.2(4)
C83 C82 S23 114.7(4)
S24 C82 S23 132.1(4)
C82 C83 C85 110.3(5)
C82 C83 C81 110.9(5)
C85 C83 C81 138.7(5)
C85 C84 S24 110.5(5)
C85 C84 Si8 128.5(5)
S24 C84 Si8 120.8(3)
C84 C85 C83 114.4(5)
C84 C85 H85 122.8
C83 C85 H85 122.8
Si8 C86 H86A 109.5
Si8 C86 H86B 109.5
H86A C86 H86B 109.5
Si8 C86 H86C 109.5
H86A C86 H86C 109.5
H86B C86 H86C 109.5
Si8 C87 H87A 109.5
Si8 C87 H87B 109.5
H87A C87 H87B 109.5
Si8 C87 H87C 109.5
H87A C87 H87C 109.5
H87B C87 H87C 109.5
Si8 C88 H88A 109.5
Si8 C88 H88B 109.5
H88A C88 H88B 109.5
Si8 C88 H88C 109.5
H88A C88 H88C 109.5
H88B C88 H88C 109.5
O1 C89 C1 123.2(6)
O1 C89 C23 120.8(5)
C1 C89 C23 116.0(4)
O2 C90 C34 122.2(6)
O2 C90 C12 121.6(6)
C34 C90 C12 116.2(5)
O3 C91 C45 121.6(6)
O3 C91 C67 122.4(6)
C45 C91 C67 116.0(5)
O4 C92 C56 122.4(5)
O4 C92 C78 122.0(5)
C56 C92 C78 115.6(5)
Cl3 C93 Cl1 108.8(12)
Cl3 C93 Cl2 102.1(11)
Cl1 C93 Cl2 101.7(11)
Cl3 C93 H93 114.3
Cl1 C93 H93 114.3
Cl2 C93 H93 114.3
Cl4 C94 Cl6 112.2(9)
Cl4 C94 Cl5 110.1(9)
Cl6 C94 Cl5 108.3(9)
Cl4 C94 H94 108.7
Cl6 C94 H94 108.7
Cl5 C94 H94 108.7
Cl9 C95 Cl7 107.2(7)
Cl9 C95 Cl8 107.8(7)
Cl7 C95 Cl8 105.7(7)
Cl9 C95 H95 111.9
Cl7 C95 H95 111.9
Cl8 C95 H95 111.9
Cl11 C96 Cl12 107.2(6)
Cl11 C96 Cl10 104.7(7)
Cl12 C96 Cl10 108.7(8)
Cl11 C96 H96 112.0
Cl12 C96 H96 112.0
Cl10 C96 H96 112.0
C3 S1 C1 90.2(3)
C3 S2 C5 88.2(3)
C5 S3 C7 91.3(3)
C14 S4 C12 90.3(3)
C14 S5 C16 88.8(3)
C16 S6 C18 91.6(3)
C25 S7 C23 90.1(3)
C25 S8 C27 89.1(3)
C27 S9 C29 91.5(3)
C36 S10 C34 90.3(3)
C36 S11 C38 88.5(3)
C38 S12 C40 91.2(3)
C47 S13 C45 90.4(3)
C47 S14 C49 89.2(3)
C49 S15 C51 91.7(3)
C58 S16 C56 90.5(3)
C58 S17 C60 88.5(3)
C60 S18 C62 91.6(3)
C69 S19 C67 89.7(3)
C71 S20 C69 88.4(3)
C71 S21 C73 91.2(3)
C80 S22 C78 90.0(3)
C80 S23 C82 88.9(3)
C82 S24 C84 91.6(3)
C10 Si1 C11 110.5(7)
C10 Si1 C9 107.7(7)
C11 Si1 C9 110.8(7)
C10 Si1 C7 111.7(5)
C11 Si1 C7 111.0(6)
C9 Si1 C7 105.0(5)
C20 Si2 C22 114.2(6)
C20 Si2 C18 108.5(4)
C22 Si2 C18 106.6(4)
C20 Si2 C21 108.9(5)
C22 Si2 C21 110.0(5)
C18 Si2 C21 108.6(4)
C31 Si3 C33 111.5(6)
C31 Si3 C29 108.5(6)
C33 Si3 C29 108.8(4)
C31 Si3 C32 109.0(7)
C33 Si3 C32 110.8(5)
C29 Si3 C32 108.1(4)
C44 Si4 C43 111.2(6)
C44 Si4 C42 111.5(6)
C43 Si4 C42 108.3(6)
C44 Si4 C40 107.1(4)
C43 Si4 C40 109.7(4)
C42 Si4 C40 109.0(5)
C54 Si5 C53 110.9(6)
C54 Si5 C51 108.3(4)
C53 Si5 C51 108.5(5)
C54 Si5 C55 111.1(6)
C53 Si5 C55 110.7(6)
C51 Si5 C55 107.1(4)
C66 Si6 C64 117.8(6)
C66 Si6 C62 108.8(4)
C64 Si6 C62 108.3(5)
C66 Si6 C65 106.8(5)
C64 Si6 C65 106.6(6)
C62 Si6 C65 108.1(5)
C77 Si7 C76 109.7(6)
C77 Si7 C75 110.4(6)
C76 Si7 C75 110.0(6)
C77 Si7 C73 111.5(5)
C76 Si7 C73 109.2(5)
C75 Si7 C73 105.9(4)
C88 Si8 C86 110.4(5)
C88 Si8 C84 109.7(4)
C86 Si8 C84 108.3(4)
C88 Si8 C87 110.9(5)
C86 Si8 C87 111.6(6)
C84 Si8 C87 105.8(4)

loop_
_geom_bond_atom_site_label_1
_geom_bond_atom_site_label_2
_geom_bond_distance
C1 C2 1.379(7)
C1 C89 1.449(8)
C1 S1 1.745(5)
C2 C4 1.429(7)
C2 C13 1.477(7)
C3 C4 1.383(8)
C3 S1 1.710(6)
C3 S2 1.729(6)
C4 C6 1.440(8)
C5 C6 1.373(8)
C5 S3 1.725(7)
C5 S2 1.733(7)
C6 C8 1.417(8)
C7 C8 1.369(8)
C7 S3 1.747(8)
C7 Si1 1.861(7)
C8 H8 0.9300
C9 Si1 1.857(14)
C9 H9A 0.9600
C9 H9B 0.9600
C9 H9C 0.9600
C10 Si1 1.802(11)
C10 H10A 0.9600
C10 H10B 0.9600
C10 H10C 0.9600
C11 Si1 1.814(13)
C11 H11A 0.9600
C11 H11B 0.9600
C11 H11C 0.9600
C12 C13 1.379(7)
C12 C90 1.467(8)
C12 S4 1.738(5)
C13 C15 1.434(8)
C14 C15 1.391(7)
C14 S4 1.706(6)
C14 S5 1.728(6)
C15 C17 1.438(8)
C16 C17 1.396(8)
C16 S6 1.704(6)
C16 S5 1.738(6)
C17 C19 1.422(8)
C18 C19 1.376(9)
C18 S6 1.744(6)
C18 Si2 1.865(7)
C19 H19 0.9300
C20 Si2 1.833(10)
C20 H20A 0.9600
C20 H20B 0.9600
C20 H20C 0.9600
C21 Si2 1.873(9)
C21 H21A 0.9600
C21 H21B 0.9600
C21 H21C 0.9600
C22 Si2 1.857(10)
C22 H22A 0.9600
C22 H22B 0.9600
C22 H22C 0.9600
C23 C24 1.372(7)
C23 C89 1.472(8)
C23 S7 1.746(5)
C24 C26 1.418(8)
C24 C35 1.503(7)
C25 C26 1.385(7)
C25 S7 1.708(6)
C25 S8 1.729(6)
C26 C28 1.434(8)
C27 C28 1.385(8)
C27 S9 1.704(6)
C27 S8 1.741(6)
C28 C30 1.437(8)
C29 C30 1.358(9)
C29 S9 1.740(6)
C29 Si3 1.878(7)
C30 H30 0.9300
C31 Si3 1.794(15)
C31 H31A 0.9600
C31 H31B 0.9600
C31 H31C 0.9600
C32 Si3 1.886(11)
C32 H32A 0.9600
C32 H32B 0.9600
C32 H32C 0.9600
C33 Si3 1.834(10)
C33 H33A 0.9600
C33 H33B 0.9600
C33 H33C 0.9600
C34 C35 1.378(7)
C34 C90 1.457(8)
C34 S10 1.746(5)
C35 C37 1.411(8)
C36 C37 1.382(7)
C36 S10 1.707(6)
C36 S11 1.730(6)
C37 C39 1.442(8)
C38 C39 1.377(8)
C38 S12 1.723(6)
C38 S11 1.739(6)
C39 C41 1.413(8)
C40 C41 1.358(8)
C40 S12 1.751(6)
C40 Si4 1.876(6)
C41 H41 0.9300
C42 Si4 1.869(12)
C42 H42A 0.9600
C42 H42B 0.9600
C42 H42C 0.9600
C43 Si4 1.832(11)
C43 H43A 0.9600
C43 H43B 0.9600
C43 H43C 0.9600
C44 Si4 1.806(10)
C44 H44A 0.9600
C44 H44B 0.9600
C44 H44C 0.9600
C45 C46 1.376(8)
C45 C91 1.452(9)
C45 S13 1.743(6)
C46 C48 1.416(8)
C46 C57 1.496(7)
C47 C48 1.385(7)
C47 S13 1.709(7)
C47 S14 1.727(6)
C48 C50 1.434(8)
C49 C50 1.392(8)
C49 S15 1.706(7)
C49 S14 1.740(6)
C50 C52 1.423(8)
C51 C52 1.369(9)
C51 S15 1.742(6)
C51 Si5 1.871(7)
C52 H52 0.9300
C53 Si5 1.854(12)
C53 H53A 0.9600
C53 H53B 0.9600
C53 H53C 0.9600
C54 Si5 1.849(9)
C54 H54A 0.9600
C54 H54B 0.9600
C54 H54C 0.9600
C55 Si5 1.871(10)
C55 H55A 0.9600
C55 H55B 0.9600
C55 H55C 0.9600
C56 C57 1.381(7)
C56 C92 1.469(8)
C56 S16 1.736(5)
C57 C59 1.420(7)
C58 C59 1.390(7)
C58 S16 1.709(6)
C58 S17 1.731(6)
C59 C61 1.420(8)
C60 C61 1.363(8)
C60 S18 1.718(6)
C60 S17 1.742(6)
C61 C63 1.440(8)
C62 C63 1.363(8)
C62 S18 1.737(6)
C62 Si6 1.874(6)
C63 H63 0.9300
C64 Si6 1.836(12)
C64 H64A 0.9600
C64 H64B 0.9600
C64 H64C 0.9600
C65 Si6 1.877(12)
C65 H65A 0.9600
C65 H65B 0.9600
C65 H65C 0.9600
C66 Si6 1.836(10)
C66 H66A 0.9600
C66 H66B 0.9600
C66 H66C 0.9600
C67 C68 1.373(8)
C67 C91 1.478(9)
C67 S19 1.742(6)
C68 C70 1.430(8)
C68 C79 1.486(7)
C69 C70 1.382(8)
C69 S19 1.711(7)
C69 S20 1.730(7)
C70 C72 1.429(8)
C71 C72 1.392(8)
C71 S21 1.721(7)
C71 S20 1.727(7)
C72 C74 1.416(8)
C73 C74 1.348(8)
C73 S21 1.736(7)
C73 Si7 1.885(7)
C74 H74 0.9300
C75 Si7 1.854(11)
C75 H75A 0.9600
C75 H75B 0.9600
C75 H75C 0.9600
C76 Si7 1.852(11)
C76 H76A 0.9600
C76 H76B 0.9600
C76 H76C 0.9600
C77 Si7 1.835(11)
C77 H77A 0.9600
C77 H77B 0.9600
C77 H77C 0.9600
C78 C79 1.388(8)
C78 C92 1.471(8)
C78 S22 1.732(5)
C79 C81 1.410(7)
C80 C81 1.396(7)
C80 S22 1.703(6)
C80 S23 1.733(6)
C81 C83 1.453(8)
C82 C83 1.392(8)
C82 S24 1.702(6)
C82 S23 1.741(6)
C83 C85 1.418(8)
C84 C85 1.371(8)
C84 S24 1.741(6)
C84 Si8 1.866(6)
C85 H85 0.9300
C86 Si8 1.864(9)
C86 H86A 0.9600
C86 H86B 0.9600
C86 H86C 0.9600
C87 Si8 1.870(10)
C87 H87A 0.9600
C87 H87B 0.9600
C87 H87C 0.9600
C88 Si8 1.856(9)
C88 H88A 0.9600
C88 H88B 0.9600
C88 H88C 0.9600
C89 O1 1.229(7)
C90 O2 1.226(7)
C91 O3 1.220(7)
C92 O4 1.215(7)
C93 Cl3 1.718(18)
C93 Cl1 1.735(18)
C93 Cl2 1.871(18)
C93 H93 0.9800
C94 Cl4 1.690(13)
C94 Cl6 1.713(14)
C94 Cl5 1.761(15)
C94 H94 0.9800
C95 Cl9 1.731(10)
C95 Cl7 1.751(10)
C95 Cl8 1.752(10)
C95 H95 0.9800
C96 Cl11 1.693(9)
C96 Cl12 1.713(10)
C96 Cl10 1.781(10)
C96 H96 0.9800

loop_
_geom_torsion_atom_site_label_1
_geom_torsion_atom_site_label_2
_geom_torsion_atom_site_label_3
_geom_torsion_atom_site_label_4
_geom_torsion
C89 C1 C2 C4 -168.6(6)
S1 C1 C2 C4 2.8(6)
C89 C1 C2 C13 16.4(10)
S1 C1 C2 C13 -172.2(4)
S1 C3 C4 C2 -1.8(7)
S2 C3 C4 C2 179.8(4)
S1 C3 C4 C6 179.7(4)
S2 C3 C4 C6 1.3(7)
C1 C2 C4 C3 -0.7(7)
C13 C2 C4 C3 174.4(5)
C1 C2 C4 C6 177.2(6)
C13 C2 C4 C6 -7.7(10)
S3 C5 C6 C8 -0.3(8)
S2 C5 C6 C8 -177.6(5)
S3 C5 C6 C4 176.9(5)
S2 C5 C6 C4 -0.4(8)
C3 C4 C6 C5 -0.6(8)
C2 C4 C6 C5 -178.5(7)
C3 C4 C6 C8 175.6(7)
C2 C4 C6 C8 -2.4(13)
S3 C7 C8 C6 0.4(7)
Si1 C7 C8 C6 177.8(5)
C5 C6 C8 C7 -0.1(8)
C4 C6 C8 C7 -176.2(7)
C90 C12 C13 C15 -174.6(6)
S4 C12 C13 C15 3.6(6)
C90 C12 C13 C2 12.1(9)
S4 C12 C13 C2 -169.6(4)
C1 C2 C13 C12 -125.1(6)
C4 C2 C13 C12 60.4(8)
C1 C2 C13 C15 62.3(8)
C4 C2 C13 C15 -112.1(6)
S4 C14 C15 C13 -0.1(6)
S5 C14 C15 C13 -179.5(4)
S4 C14 C15 C17 -178.8(4)
S5 C14 C15 C17 1.7(6)
C12 C13 C15 C14 -2.3(7)
C2 C13 C15 C14 171.1(5)
C12 C13 C15 C17 176.0(6)
C2 C13 C15 C17 -10.5(10)
S6 C16 C17 C19 0.0(7)
S5 C16 C17 C19 -177.7(4)
S6 C16 C17 C15 177.8(4)
S5 C16 C17 C15 0.1(7)
C14 C15 C17 C16 -1.1(7)
C13 C15 C17 C16 -179.4(6)
C14 C15 C17 C19 175.7(7)
C13 C15 C17 C19 -2.6(13)
S6 C18 C19 C17 -0.2(7)
Si2 C18 C19 C17 173.7(5)
C16 C17 C19 C18 0.1(8)
C15 C17 C19 C18 -176.7(7)
C89 C23 C24 C26 175.2(6)
S7 C23 C24 C26 2.3(6)
C89 C23 C24 C35 8.5(10)
S7 C23 C24 C35 -164.4(5)
S7 C25 C26 C24 1.1(6)
S8 C25 C26 C24 -178.9(4)
S7 C25 C26 C28 179.5(4)
S8 C25 C26 C28 -0.4(6)
C23 C24 C26 C25 -2.2(7)
C35 C24 C26 C25 165.9(5)
C23 C24 C26 C28 180.0(6)
C35 C24 C26 C28 -12.0(10)
S9 C27 C28 C26 179.8(4)
S8 C27 C28 C26 0.8(7)
S9 C27 C28 C30 0.2(7)
S8 C27 C28 C30 -178.8(5)
C25 C26 C28 C27 -0.2(7)
C24 C26 C28 C27 177.6(6)
C25 C26 C28 C30 179.1(7)
C24 C26 C28 C30 -3.0(13)
S9 C29 C30 C28 -0.1(8)
Si3 C29 C30 C28 -178.7(5)
C27 C28 C30 C29 -0.1(8)
C26 C28 C30 C29 -179.5(7)
C90 C34 C35 C37 -177.2(6)
S10 C34 C35 C37 2.1(6)
C90 C34 C35 C24 14.7(10)
S10 C34 C35 C24 -166.1(4)
C23 C24 C35 C34 -116.2(7)
C26 C24 C35 C34 77.9(7)
C23 C24 C35 C37 76.5(8)
C26 C24 C35 C37 -89.4(6)
S10 C36 C37 C35 0.0(7)
S11 C36 C37 C35 -179.8(4)
S10 C36 C37 C39 179.9(4)
S11 C36 C37 C39 0.2(7)
C34 C35 C37 C36 -1.3(7)
C24 C35 C37 C36 167.8(5)
C34 C35 C37 C39 178.7(6)
C24 C35 C37 C39 -12.1(10)
S12 C38 C39 C41 -1.0(7)
S11 C38 C39 C41 179.5(4)
S12 C38 C39 C37 179.6(4)
S11 C38 C39 C37 0.0(6)
C36 C37 C39 C38 -0.1(7)
C35 C37 C39 C38 179.8(6)
C36 C37 C39 C41 -179.3(7)
C35 C37 C39 C41 0.6(12)
S12 C40 C41 C39 -1.3(7)
Si4 C40 C41 C39 -179.4(5)
C38 C39 C41 C40 1.5(8)
C37 C39 C41 C40 -179.3(7)
C91 C45 C46 C48 -176.4(6)
S13 C45 C46 C48 -2.3(6)
C91 C45 C46 C57 -8.7(10)
S13 C45 C46 C57 165.4(4)
S13 C47 C48 C46 -1.2(6)
S14 C47 C48 C46 178.9(4)
S13 C47 C48 C50 179.8(4)
S14 C47 C48 C50 -0.1(7)
C45 C46 C48 C47 2.3(7)
C57 C46 C48 C47 -166.5(5)
C45 C46 C48 C50 -179.1(6)
C57 C46 C48 C50 12.1(10)
S15 C49 C50 C52 0.6(7)
S14 C49 C50 C52 179.6(5)
S15 C49 C50 C48 180.0(4)
S14 C49 C50 C48 -1.0(7)
C47 C48 C50 C49 0.7(7)
C46 C48 C50 C49 -177.9(6)
C47 C48 C50 C52 179.7(7)
C46 C48 C50 C52 1.1(13)
S15 C51 C52 C50 0.6(8)
Si5 C51 C52 C50 -179.3(5)
C49 C50 C52 C51 -0.8(8)
C48 C50 C52 C51 -179.8(7)
C92 C56 C57 C59 172.6(6)
S16 C56 C57 C59 -2.9(6)
C92 C56 C57 C46 -17.5(10)
S16 C56 C57 C46 166.9(5)
C45 C46 C57 C56 118.4(7)
C48 C46 C57 C56 -74.6(8)
C45 C46 C57 C59 -72.5(8)
C48 C46 C57 C59 94.5(6)
S16 C58 C59 C57 1.2(7)
S17 C58 C59 C57 -178.6(4)
S16 C58 C59 C61 -179.2(4)
S17 C58 C59 C61 1.1(7)
C56 C57 C59 C58 1.2(7)
C46 C57 C59 C58 -169.6(5)
C56 C57 C59 C61 -178.4(7)
C46 C57 C59 C61 10.9(10)
S18 C60 C61 C59 179.6(4)
S17 C60 C61 C59 0.7(7)
S18 C60 C61 C63 0.9(7)
S17 C60 C61 C63 -178.1(5)
C58 C59 C61 C60 -1.1(8)
C57 C59 C61 C60 178.5(7)
C58 C59 C61 C63 177.2(7)
C57 C59 C61 C63 -3.2(13)
S18 C62 C63 C61 0.7(7)
Si6 C62 C63 C61 179.0(5)
C60 C61 C63 C62 -1.0(8)
C59 C61 C63 C62 -179.3(7)
C91 C67 C68 C70 170.1(6)
S19 C67 C68 C70 -2.8(6)
C91 C67 C68 C79 -16.5(10)
S19 C67 C68 C79 170.5(4)
S19 C69 C70 C72 179.1(4)
S20 C69 C70 C72 -2.3(7)
S19 C69 C70 C68 0.2(7)
S20 C69 C70 C68 178.8(4)
C67 C68 C70 C69 1.7(7)
C79 C68 C70 C69 -171.7(5)
C67 C68 C70 C72 -176.8(7)
C79 C68 C70 C72 9.9(10)
S21 C71 C72 C74 -0.5(7)
S20 C71 C72 C74 176.0(4)
S21 C71 C72 C70 -177.2(4)
S20 C71 C72 C70 -0.8(7)
C69 C70 C72 C71 1.9(7)
C68 C70 C72 C71 -179.6(7)
C69 C70 C72 C74 -173.4(7)
C68 C70 C72 C74 5.1(13)
S21 C73 C74 C72 0.2(7)
Si7 C73 C74 C72 -177.7(5)
C71 C72 C74 C73 0.2(8)
C70 C72 C74 C73 175.4(7)
C92 C78 C79 C81 174.0(6)
S22 C78 C79 C81 -4.2(6)
C92 C78 C79 C68 -11.7(10)
S22 C78 C79 C68 170.1(4)
C67 C68 C79 C78 124.3(6)
C70 C68 C79 C78 -63.2(8)
C67 C68 C79 C81 -62.0(8)
C70 C68 C79 C81 110.5(6)
S22 C80 C81 C79 0.0(6)
S23 C80 C81 C79 179.8(4)
S22 C80 C81 C83 179.1(4)
S23 C80 C81 C83 -1.1(6)
C78 C79 C81 C80 2.7(7)
C68 C79 C81 C80 -171.9(5)
C78 C79 C81 C83 -176.2(6)
C68 C79 C81 C83 9.3(10)
S24 C82 C83 C85 0.4(7)
S23 C82 C83 C85 178.0(4)
S24 C82 C83 C81 -177.3(4)
S23 C82 C83 C81 0.3(7)
C80 C81 C83 C82 0.5(7)
C79 C81 C83 C82 179.3(6)
C80 C81 C83 C85 -176.3(7)
C79 C81 C83 C85 2.5(13)
S24 C84 C85 C83 0.5(7)
Si8 C84 C85 C83 -173.4(5)
C82 C83 C85 C84 -0.6(8)
C81 C83 C85 C84 176.2(7)
C2 C1 C89 O1 -145.8(7)
S1 C1 C89 O1 43.1(8)
C2 C1 C89 C23 35.2(9)
S1 C1 C89 C23 -135.8(5)
C24 C23 C89 O1 -154.6(6)
S7 C23 C89 O1 18.1(8)
C24 C23 C89 C1 24.3(9)
S7 C23 C89 C1 -162.9(4)
C35 C34 C90 O2 -148.2(6)
S10 C34 C90 O2 32.6(8)
C35 C34 C90 C12 31.6(9)
S10 C34 C90 C12 -147.6(4)
C13 C12 C90 O2 -153.4(6)
S4 C12 C90 O2 28.4(8)
C13 C12 C90 C34 26.8(9)
S4 C12 C90 C34 -151.4(4)
C46 C45 C91 O3 155.2(7)
S13 C45 C91 O3 -18.7(8)
C46 C45 C91 C67 -21.7(9)
S13 C45 C91 C67 164.4(4)
C68 C67 C91 O3 146.0(7)
S19 C67 C91 O3 -41.4(8)
C68 C67 C91 C45 -37.2(9)
S19 C67 C91 C45 135.5(5)
C57 C56 C92 O4 148.5(7)
S16 C56 C92 O4 -36.2(8)
C57 C56 C92 C78 -32.6(9)
S16 C56 C92 C78 142.8(4)
C79 C78 C92 O4 153.7(7)
S22 C78 C92 O4 -28.1(8)
C79 C78 C92 C56 -25.2(9)
S22 C78 C92 C56 152.9(4)
C4 C3 S1 C1 2.8(5)
S2 C3 S1 C1 -179.1(5)
C2 C1 S1 C3 -3.3(5)
C89 C1 S1 C3 169.2(5)
C4 C3 S2 C5 -1.3(6)
S1 C3 S2 C5 -179.3(6)
C6 C5 S2 C3 0.9(6)
S3 C5 S2 C3 -175.7(6)
C6 C5 S3 C7 0.5(6)
S2 C5 S3 C7 177.2(6)
C8 C7 S3 C5 -0.5(5)
Si1 C7 S3 C5 -178.0(5)
C15 C14 S4 C12 1.8(5)
S5 C14 S4 C12 -178.9(5)
C13 C12 S4 C14 -3.1(5)
C90 C12 S4 C14 175.4(5)
C15 C14 S5 C16 -1.3(5)
S4 C14 S5 C16 179.3(5)
C17 C16 S5 C14 0.7(5)
S6 C16 S5 C14 -176.4(5)
C17 C16 S6 C18 -0.1(5)
S5 C16 S6 C18 177.1(5)
C19 C18 S6 C16 0.2(5)
Si2 C18 S6 C16 -174.3(4)
C26 C25 S7 C23 0.2(5)
S8 C25 S7 C23 -179.9(5)
C24 C23 S7 C25 -1.4(4)
C89 C23 S7 C25 -175.5(5)
C26 C25 S8 C27 0.7(5)
S7 C25 S8 C27 -179.2(5)
C28 C27 S8 C25 -0.9(5)
S9 C27 S8 C25 -179.6(6)
C28 C27 S9 C29 -0.2(6)
S8 C27 S9 C29 178.5(6)
C30 C29 S9 C27 0.2(6)
Si3 C29 S9 C27 178.9(5)
C37 C36 S10 C34 1.0(5)
S11 C36 S10 C34 -179.3(5)
C35 C34 S10 C36 -1.8(5)
C90 C34 S10 C36 177.6(5)
C37 C36 S11 C38 -0.1(5)
S10 C36 S11 C38 -179.8(5)
C39 C38 S11 C36 0.1(5)
S12 C38 S11 C36 -179.4(5)
C39 C38 S12 C40 0.2(5)
S11 C38 S12 C40 179.7(5)
C41 C40 S12 C38 0.6(5)
Si4 C40 S12 C38 178.9(4)
C48 C47 S13 C45 0.0(5)
S14 C47 S13 C45 179.8(5)
C46 C45 S13 C47 1.3(5)
C91 C45 S13 C47 176.4(5)
C48 C47 S14 C49 -0.4(5)
S13 C47 S14 C49 179.8(5)
C50 C49 S14 C47 0.8(5)
S15 C49 S14 C47 179.6(6)
C50 C49 S15 C51 -0.3(6)
S14 C49 S15 C51 -179.0(6)
C52 C51 S15 C49 -0.2(6)
Si5 C51 S15 C49 179.7(5)
C59 C58 S16 C56 -2.4(5)
S17 C58 S16 C56 177.3(5)
C57 C56 S16 C58 3.0(5)
C92 C56 S16 C58 -173.1(5)
C59 C58 S17 C60 -0.6(5)
S16 C58 S17 C60 179.7(6)
C61 C60 S17 C58 0.0(6)
S18 C60 S17 C58 -178.8(6)
C61 C60 S18 C62 -0.4(6)
S17 C60 S18 C62 178.3(6)
C63 C62 S18 C60 -0.1(6)
Si6 C62 S18 C60 -178.6(5)
C70 C69 S19 C67 -1.5(5)
S20 C69 S19 C67 -179.8(6)
C68 C67 S19 C69 2.5(5)
C91 C67 S19 C69 -171.3(5)
C72 C71 S20 C69 -0.4(5)
S21 C71 S20 C69 175.2(6)
C70 C69 S20 C71 1.6(5)
S19 C69 S20 C71 179.9(6)
C72 C71 S21 C73 0.5(5)
S20 C71 S21 C73 -175.2(6)
C74 C73 S21 C71 -0.4(5)
Si7 C73 S21 C71 177.7(4)
C81 C80 S22 C78 -1.9(5)
S23 C80 S22 C78 178.3(5)
C79 C78 S22 C80 3.5(5)
C92 C78 S22 C80 -174.9(5)
C81 C80 S23 C82 1.0(5)
S22 C80 S23 C82 -179.2(5)
C83 C82 S23 C80 -0.7(5)
S24 C82 S23 C80 176.3(5)
C83 C82 S24 C84 -0.2(5)
S23 C82 S24 C84 -177.2(5)
C85 C84 S24 C82 -0.2(5)
Si8 C84 S24 C82 174.2(4)
C8 C7 Si1 C10 -111.5(8)
S3 C7 Si1 C10 65.5(7)
C8 C7 Si1 C11 124.7(8)
S3 C7 Si1 C11 -58.3(7)
C8 C7 Si1 C9 4.9(8)
S3 C7 Si1 C9 -178.1(6)
C19 C18 Si2 C20 55.6(8)
S6 C18 Si2 C20 -131.0(6)
C19 C18 Si2 C22 -67.7(8)
S6 C18 Si2 C22 105.6(5)
C19 C18 Si2 C21 173.8(6)
S6 C18 Si2 C21 -12.8(6)
C30 C29 Si3 C31 -78.9(9)
S9 C29 Si3 C31 102.5(7)
C30 C29 Si3 C33 159.6(7)
S9 C29 Si3 C33 -18.9(7)
C30 C29 Si3 C32 39.2(9)
S9 C29 Si3 C32 -139.3(6)
C41 C40 Si4 C44 -10.6(8)
S12 C40 Si4 C44 171.5(5)
C41 C40 Si4 C43 110.2(7)
S12 C40 Si4 C43 -67.7(6)
C41 C40 Si4 C42 -131.3(7)
S12 C40 Si4 C42 50.7(6)
C52 C51 Si5 C54 -153.9(8)
S15 C51 Si5 C54 26.2(7)
C52 C51 Si5 C53 85.6(8)
S15 C51 Si5 C53 -94.3(6)
C52 C51 Si5 C55 -33.9(9)
S15 C51 Si5 C55 146.1(6)
C63 C62 Si6 C66 -142.2(7)
S18 C62 Si6 C66 36.0(6)
C63 C62 Si6 C64 -13.1(9)
S18 C62 Si6 C64 165.1(6)
C63 C62 Si6 C65 102.1(7)
S18 C62 Si6 C65 -79.7(6)
C74 C73 Si7 C77 -108.6(7)
S21 C73 Si7 C77 73.6(6)
C74 C73 Si7 C76 130.0(7)
S21 C73 Si7 C76 -47.7(6)
C74 C73 Si7 C75 11.6(8)
S21 C73 Si7 C75 -166.2(5)
C85 C84 Si8 C88 -177.4(6)
S24 C84 Si8 C88 9.3(6)
C85 C84 Si8 C86 -56.8(8)
S24 C84 Si8 C86 129.9(5)
C85 C84 Si8 C87 62.9(8)
S24 C84 Si8 C87 -110.4(6)
